data_1549372
loop_
_publ_author_name
'Tan, Melissa'
'Shtukenberg, Alexander G.'
'Zhu, Shengcai'
'Xu, Wenqian'
'Dooryhee, Eric'
'Nichols, Shane M.'
'Ward, Michael D.'
'Kahr, Bart'
'Zhu, Qiang'

_publ_section_title
;
 ROY revisited, again: the eighth solved structure.
;
_journal_issue 0
_journal_name_full 'Faraday discussions'
_journal_page_first 477
_journal_page_last 491
_journal_paper_doi 10.1039/c8fd00039e
_journal_volume 211
_journal_year 2018
_chemical_formula_moiety 'C12 H9 N3 O2 S'
_chemical_formula_sum 'C12 H9 N3 O2 S'
_chemical_formula_weight 259.29
_chemical_name_common 'ROY R05'
_chemical_name_systematic 2-Methyl-2-[(2-nitrophenyl)amino]-3-thiophenecarbonitrile
_space_group_crystal_system monoclinic
_space_group_IT_number 4
_space_group_name_Hall 'P 2yb'
_space_group_name_H-M_alt 'P 1 21 1'
_symmetry_cell_setting monoclinic
_symmetry_Int_Tables_number 4
_symmetry_space_group_name_Hall 'P 2yb'
_symmetry_space_group_name_H-M 'P 1 21 1'
_audit_update_record
;
2018-02-06 deposited with the CCDC.
2018-02-17 downloaded from the CCDC.
;
_cell_angle_alpha 90.00000
_cell_angle_beta 117.74237(23)
_cell_angle_gamma 90.00000
_cell_formula_units_Z 4
_cell_length_a 10.77117(50)
_cell_length_b 11.01902(13)
_cell_length_c 11.43023(26)
_cell_measurement_temperature 250
_cell_volume 1200.68(6)
_computing_structure_refinement 'TOPAS Acadmic V4.2'
_diffrn_ambient_temperature 250
_diffrn_measurement_device_type "'powder diffractometer at BNL, NSLS-II, 28-ID beamline'"
_diffrn_radiation_probe x-ray
_diffrn_radiation_type synchrotron
_diffrn_radiation_wavelength 0.18342
_diffrn_source_type synchrotron
_exptl_absorpt_correction_type none
_exptl_crystal_colour red-orange
_exptl_crystal_density_diffrn 1.43439
_exptl_crystal_description powder
_exptl_crystal_F_000 536
_exptl_crystal_recrystallization_method 'From the Melt'
_pd_instr_location ' BNL,NSLS-II, 28-ID'
_pd_meas_2theta_range_inc 0.006
_pd_meas_2theta_range_max 8.5
_pd_meas_2theta_range_min 0.8
_pd_proc_ls_pref_orient_corr none
_pd_proc_ls_prof_R_factor 3.003
_pd_proc_ls_prof_wR_expected 1.63
_pd_proc_ls_prof_wR_factor 3.545
_pd_spec_mounting '0.5 mm kapton capillary'
_pd_spec_mount_mode transmission
_pd_spec_shape cylinder
_refine_ls_extinction_method none
_refine_ls_goodness_of_fit_all 0.208
_refine_ls_matrix_type fullcycle
_refine_ls_number_constraints 0
_refine_ls_number_parameters 38
_refine_ls_number_restraints 11
_refine_ls_R_I_factor 1.783
_refine_ls_shift/su_max is
_refine_ls_weighting_scheme sigma
_cod_data_source_file c8fd00039e1.cif
_cod_data_source_block ROY_R05
_cod_depositor_comments
;
The following automatic conversions were performed:

'_space_group_crystal_system' value 'Monoclinic' changed to
'monoclinic' according to
/home/data/users/saulius/crontab/automatic-downloads/rss-feeds/RSC/lib/dictionaries/cif_core.dic
dictionary named 'cif_core.dic' version 2.4.2 from 2011-04-26.

'_symmetry_cell_setting' value 'Monoclinic' changed to 'monoclinic'
according to
/home/data/users/saulius/crontab/automatic-downloads/rss-feeds/RSC/lib/dictionaries/cif_core.dic
dictionary named 'cif_core.dic' version 2.4.2 from 2011-04-26.

'_diffrn_radiation_probe' value 'X-ray' changed to 'x-ray' according
to
/home/data/users/saulius/crontab/automatic-downloads/rss-feeds/RSC/lib/dictionaries/cif_core.dic
dictionary named 'cif_core.dic' version 2.4.2 from 2011-04-26.

Automatic conversion script
Id: cif_fix_values 4973 2017-02-22 13:04:09Z antanas 

 Adding full bibliography for 1549372.cif.
;
_cod_original_cell_volume 1200.683(40)
_cod_database_code 1549372

loop_
_symmetry_equiv_pos_as_xyz
'-x, y+1/2, -z'
'x, y, z'

loop_
_atom_site_label
_atom_site_type_symbol
_atom_site_symmetry_multiplicity
_atom_site_fract_x
_atom_site_fract_y
_atom_site_fract_z
_atom_site_occupancy
_atom_site_B_iso_or_equiv
H1 H 2 0.510377 0.184467 0.450556 1 4.45(42)
H2 H 2 0.211228 0.108326 -0.006164 1 4.45(42)
H3 H 2 0.47999 0.424796 0.520362 1 4.45(42)
H4 H 2 0.34558 0.496173 0.423988 1 4.45(42)
H5 H 2 0.333558 0.383452 0.499276 1 4.45(42)
H6 H 2 0.295905 0.410156 -0.05164 1 4.45(42)
H7 H 2 -0.017445 0.172775 -0.451586 1 4.45(42)
H8 H 2 0.222654 0.497572 -0.271366 1 4.45(42)
H9 H 2 0.064271 0.380992 -0.474601 1 4.45(42)
H10 H 2 0.952412 0.428955 0.945406 1 4.45(42)
H11 H 2 0.757718 0.344119 0.483827 1 4.45(42)
H12 H 2 1.06874 0.646298 1.01394 1 4.45(42)
H13 H 2 1.15068 0.667811 0.933841 1 4.45(42)
H14 H 2 1.02586 0.750731 0.909495 1 4.45(42)
H15 H 2 0.632424 0.646227 0.443581 1 4.45(42)
H16 H 2 0.558206 0.418894 0.038336 1 4.45(42)
H17 H 2 0.500315 0.74099 0.226187 1 4.45(42)
H18 H 2 0.46189 0.628733 0.020518 1 4.45(42)
C1 C 2 0.443986 0.049672 0.212992 1 2.96(28)
C2 C 2 0.395982 0.165076 0.232146 1 2.96(28)
C3 C 2 0.435566 0.223452 0.356544 1 2.96(28)
C4 C 2 0.299399 0.233522 0.125351 1 2.96(28)
C5 C 2 0.371187 0.334275 0.345764 1 2.96(28)
C6 C 2 0.38334 0.416936 0.455629 1 2.96(28)
C7 C 2 0.184407 0.239306 -0.122227 1 2.96(28)
C8 C 2 0.09472 0.173127 -0.239983 1 2.96(28)
C9 C 2 0.225984 0.358278 -0.138424 1 2.96(28)
C10 C 2 0.051162 0.225721 -0.365415 1 2.96(28)
C11 C 2 0.184848 0.407143 -0.262804 1 2.96(28)
C12 C 2 0.09643 0.341393 -0.377425 1 2.96(28)
C13 C 2 0.777528 0.285764 0.72133 1 2.96(28)
C14 C 2 0.833348 0.404231 0.72807 1 2.96(28)
C15 C 2 0.921942 0.46699 0.847846 1 2.96(28)
C16 C 2 0.808874 0.471306 0.615145 1 2.96(28)
C17 C 2 0.963681 0.580084 0.827765 1 2.96(28)
C18 C 2 1.05929 0.668704 0.929021 1 2.96(28)
C19 C 2 0.672896 0.476702 0.369099 1 2.96(28)
C20 C 2 0.647535 0.412742 0.250178 1 2.96(28)
C21 C 2 0.618499 0.596522 0.355683 1 2.96(28)
C22 C 2 0.573405 0.469169 0.126156 1 2.96(28)
C23 C 2 0.543139 0.649557 0.23262 1 2.96(28)
C24 C 2 0.520954 0.586395 0.116887 1 2.96(28)
S1 S 2 0.261064 0.369991 0.180677 1 9.82(78)
S2 S 2 0.894902 0.611701 0.659206 1 9.82(78)
N1 N 2 0.480242 -0.045224 0.191924 1 2.96(28)
N2 N 2 0.229854 0.185575 -0.000499 1 2.96(28)
N3 N 2 0.046821 0.050679 -0.237045 1 2.96(28)
N4 N 2 0.732168 0.187067 0.713964 1 2.96(28)
N5 N 2 0.744205 0.421162 0.49015 1 2.96(28)
N6 N 2 0.695814 0.28952 0.250799 1 2.96(28)
O1 O 2 -0.043401 0.002719 -0.341428 1 2.96(28)
O2 O 2 0.097559 -0.007716 -0.128296 1 2.96(28)
O3 O 2 0.750415 0.229199 0.358456 1 2.96(28)
O4 O 2 0.68289 0.243178 0.145221 1 2.96(28)

loop_
_geom_angle_atom_site_label_1
_geom_angle_atom_site_label_2
_geom_angle_atom_site_label_3
_geom_angle
N1 C1 C2 177.38
C1 C2 C3 126.19
C2 C3 H1 123.00
H1 C3 C5 123.21
C3 C5 C6 127.94
C6 C5 S1 121.13
C5 S1 C4 92.35
S1 C4 N2 126.82
C4 N2 C7 130.86
N2 C7 C9 122.82
C7 C9 C11 121.39
C9 C11 C12 120.58
C11 C12 C10 119.63
C12 C10 C8 120.68
C10 C8 C7 120.30
C8 C7 C9 117.38
N3 C8 C10 116.91
N3 C8 C7 122.79
C8 N3 O2 119.76
C8 N3 O1 119.82
N4 C13 C14 178.69
C13 C14 C15 124.86
C13 C14 C16 122.67
C14 C15 C17 113.65
C15 C17 S2 111.09
C15 C17 C18 128.34
S2 C17 C18 120.53
C17 S2 C16 92.12
S2 C16 C14 110.68
C16 N5 C19 129.79
N5 C19 C21 122.04
C19 C21 C23 121.22
C21 C23 C24 120.46
C23 C24 C22 119.95
C24 C22 C20 120.39
C22 C20 C19 120.27
C20 C19 C21 117.68
C22 C20 N6 116.86
C19 C20 N6 122.87
C20 N6 O3 119.66
C20 N6 O4 119.71

loop_
_geom_bond_atom_site_label_1
_geom_bond_atom_site_label_2
_geom_bond_distance
C1 C2 1.42750
C1 N1 1.17960
C2 C3 1.43280
C2 C4 1.39960
C4 S1 1.75351
S1 C5 1.74320
C3 C5 1.38120
C3 H1 1.08740
C5 C6 1.50690
C6 H3 0.96000
C6 H4 0.96000
C6 H5 0.96000
C4 N2 1.38070
N2 H2 0.87000
N2 C7 1.37550
C7 C9 1.42500
C7 C8 1.43740
C9 H6 1.08740
C8 N3 1.45050
N3 O1 1.25210
N3 O2 1.27490
C8 C10 1.40900
C10 H7 1.08580
C10 C12 1.39410
C12 H9 1.08900
C12 C11 1.40952
C11 H8 1.09790
C9 C11 1.38600
C14 C13 1.42420
C13 N4 1.17910
C14 C15 1.43070
C14 C16 1.40180
C16 S2 1.75244
C15 C17 1.37980
C15 H10 1.08910
C17 C18 1.49800
S2 C17 1.74740
C18 H13 0.96000
C18 H14 0.96000
C18 H12 0.96000
C16 N5 1.38030
N5 H11 0.87000
N5 C19 1.37460
C19 C20 1.43990
C19 C21 1.42350
C21 H15 1.09160
C20 N6 1.45280
N6 O3 1.27600
N6 O4 1.25700
C20 C22 1.40710
C22 H16 1.09010
C22 C24 1.39400
C24 H18 1.08780
C24 C23 1.41320
C23 C21 1.38420
C23 H17 1.09620
